data_7222818
loop_
_publ_author_name
'Franken, A.'
'Preetz, W.'

_publ_section_title
;
 Darstellung, 11B-NMR-, und Schwingungsspektren von
 Aminohexahydro-closo-hexaborat(1-), (B6 H6 (N H2))- sowie
 Kristallstruktur von Cs (B6 H6 (N H2)) * (H2 O)
;
_journal_name_full
;
Zeitschrift fuer Naturforschung, Teil B. Anorganische Chemie, Organische 
Chemie (42,1987-)
;
_journal_page_first 11
_journal_page_last 14
_journal_volume 50
_journal_year 1995
_chemical_formula_sum 'B6 Cs H10 N O'
_chemical_name_systematic 'Cs (B6 H6 (N H2)) (H2 O)'
_space_group_IT_number 5
_symmetry_space_group_name_Hall 'C 2y'
_symmetry_space_group_name_H-M 'C 1 2 1'
_cell_angle_alpha 90
_cell_angle_beta 100.168
_cell_angle_gamma 90
_cell_formula_units_Z 4
_cell_length_a 22.1075
_cell_length_b 6.491
_cell_length_c 5.957
_cell_volume 841.403
_citation_journal_id_ASTM ZNBSEN
_cod_data_source_file Franken_ZNBSEN_1995_1710.cif
_cod_data_source_block H10B6Cs1N1O1
_cod_original_cell_volume 841.4026
_cod_original_formula_sum 'H10 B6 Cs1 N1 O1'
_cod_database_code 7222818

loop_
_symmetry_equiv_pos_as_xyz
x,y,z
-x,y,-z
x+1/2,y+1/2,z
-x+1/2,y+1/2,-z

loop_
_atom_site_label
_atom_site_type_symbol
_atom_site_fract_x
_atom_site_fract_y
_atom_site_fract_z
_atom_site_occupancy
_atom_site_U_iso_or_equiv
B4 B-1 0.3404 0.9041 0.3207 1 0.0
B2 B-1 0.4077 1.1728 0.2041 1 0.0
B3 B-1 0.4057 0.9066 0.2104 1 0.0
B1 B-1 0.4028 1.05 0.4494 1 0.0
B6 B-1 0.3428 1.0387 0.0738 1 0.0
Cs1 Cs+1 0.18326 1.032 0.15996 1 0.0
B5 B-1 0.34 1.1699 0.3192 1 0.0
O1 O-2 0.447 0.5353 0.6544 1 0.0
N1 N-1 0.4417 0.9842 0.6932 1 0.0
